data_7117491
loop_
_publ_author_name
'Farrar, D.H.'
'Jackson, P.G.'
'Johnson, B.F.G.'
'Lewis, J.'
'McPartlin, M.'
'Vargas, M.D.'
'Nelson, W.J.H.'

_publ_section_title
;
 Reversible Os-Os bond breaking in the high nuclearity carbido-dianion
 (Os10 C (C O)24)(2-) on reaction with halogens; X-Ray structure analysis
 of (Ph3 P)2 N Os10 C (C O)24 I and Os10 C (C O)24 I2
;
_journal_name_full
;
Journal of the Chemical Society. Chemical Communications (1972-)
;
_journal_page_first 1009
_journal_page_last 1011
_journal_volume 1981
_journal_year 1981
_chemical_formula_sum 'C25 I2 O24 Os10'
_chemical_name_systematic 'Os10 C (C O)24 I2'
_space_group_IT_number 19
_symmetry_space_group_name_Hall 'P 2ac 2ab'
_symmetry_space_group_name_H-M 'P 21 21 21'
_cell_angle_alpha 90
_cell_angle_beta 90
_cell_angle_gamma 90
_cell_formula_units_Z 4
_cell_length_a 30.676
_cell_length_b 12.323
_cell_length_c 11.7
_cell_volume 4422.838
_citation_journal_id_ASTM JCCCAT
_cod_data_source_file Farrar_JCCCAT_1981_1487.cif
_cod_data_source_block C25I2O24Os10
_cod_database_code 7117491

loop_
_symmetry_equiv_pos_as_xyz
x,y,z
-x+1/2,-y,z+1/2
x+1/2,-y+1/2,-z
-x,y+1/2,-z+1/2

loop_
_atom_site_label
_atom_site_type_symbol
_atom_site_fract_x
_atom_site_fract_y
_atom_site_fract_z
_atom_site_occupancy
_atom_site_U_iso_or_equiv
O14 O-2 0.1591 -0.117 0.3187 1 0.0
Os1 Os 0.0316 -0.3802 0.0211 1 0.0
C24 C+2 0.1509 0.0387 -0.1791 1 0.0
O22 O-2 0.2261 -0.2468 -0.5334 1 0.0
C3 C+2 0.0186 -0.4159 0.1717 1 0.0
O21 O-2 0.2506 -0.0156 -0.2484 1 0.0
C10 C+2 0.0803 -0.4416 -0.2396 1 0.0
O12 O-2 0.1782 0.1997 0.0917 1 0.0
C7 C+2 0.1062 -0.542 0.0076 1 0.0
O7 O-2 0.1254 -0.3834 0.3029 1 0.0
C12 C+2 0.0938 0.0564 0.2222 1 0.0
C5 C+2 0.0525 -0.1855 0.1937 1 0.0
O13 O-2 0.2326 0.0048 0.0004 1 0.0
I1 I 0.2312 -0.2925 0.1437 1 0.0
C1 C 0.1246 -0.228 0.07 1 0.0
C23 C+2 0.2004 -0.213 -0.4534 1 0.0
Os5 Os 0.1083 0.0196 0.0714 1 0.0
O15 O-2 0.2123 -0.6093 0.1828 1 0.0
Os8 Os 0.1759 -0.2838 -0.1455 1 0.0
C6 C+2 0.0188 -0.1074 0.0163 1 0.0
C8 C+2 0.1225 -0.3893 0.1914 1 0.0
C18 C+2 0.2665 -0.4795 -0.0307 1 0.0
O4 O-2 0.0524 -0.1872 0.2857 1 0.0
C22 C+2 0.2169 -0.0638 -0.2805 1 0.0
I2 I 0.0985 -0.2508 -0.3939 1 0.0
Os9 Os 0.1712 -0.1376 -0.3311 1 0.0
O5 O-2 -0.0115 -0.0602 -0.0177 1 0.0
O10 O-2 0.0366 0.1661 -0.0259 1 0.0
O6 O-2 0.1047 -0.6238 -0.0015 1 0.0
C2 C+2 0.0163 -0.5166 -0.0312 1 0.0
C17 C+2 0.1928 -0.5575 -0.0983 1 0.0
Os3 Os 0.121 -0.3753 0.0386 1 0.0
Os7 Os 0.2059 -0.4543 -0.0035 1 0.0
C20 C+2 0.1807 -0.3757 -0.2421 1 0.0
O16 O-2 0.177 -0.6339 -0.1603 1 0.0
C4 C+2 -0.028 -0.3441 -0.0017 1 0.0
O11 O-2 0.0837 0.0485 0.3193 1 0.0
O23 O-2 0.1627 0.1347 -0.1779 1 0.0
O3 O-2 -0.0619 -0.3078 -0.0359 1 0.0
C16 C+2 0.2101 -0.5518 0.1077 1 0.0
Os4 Os 0.0807 -0.2989 -0.1703 1 0.0
C21 C+2 0.1597 -0.0197 -0.4188 1 0.0
C15 C+2 0.1597 -0.1368 0.2181 1 0.0
O18 O-2 0.2694 -0.2181 -0.1309 1 0.0
C14 C+2 0.2049 -0.062 0.0299 1 0.0
Os6 Os 0.1649 -0.1639 0.0672 1 0.0
O8 O-2 -0.0157 -0.2277 -0.2383 1 0.0
Os10 Os 0.1211 -0.0844 -0.1354 1 0.0
O9 O-2 0.0752 -0.5369 -0.242 1 0.0
Os2 Os 0.0716 -0.1812 0.0422 1 0.0
O17 O-2 0.2982 -0.4998 -0.079 1 0.0
O1 O-2 0.0055 -0.6073 -0.0457 1 0.0
C25 C+2 0.0766 -0.0303 -0.2193 1 0.0
C13 C+2 0.1482 0.1267 0.0817 1 0.0
C9 C+2 0.0219 -0.2704 -0.2049 1 0.0
O20 O-2 0.149 0.0588 -0.4713 1 0.0
O19 O-2 0.1857 -0.4422 -0.3193 1 0.0
O24 O-2 0.0437 0.008 -0.2618 1 0.0
O2 O-2 0.0115 -0.4339 0.2677 1 0.0
C19 C+2 0.2308 -0.2464 -0.1357 1 0.0
C11 C+2 0.0656 0.1164 0.0124 1 0.0
